data_4002634
loop_
_publ_author_name
'Kraft, R.'
'Poettgen, R.'
'Kaczorowski, D.'

_publ_section_title
;
 Magnetic and electrical behavior in CeMgGa
;
_journal_name_full 'Chemistry of Materials (1,1989-)'
_journal_page_first 2998
_journal_page_last 3002
_journal_volume 15
_journal_year 2003
_chemical_formula_sum 'Ce Ga Mg'
_chemical_name_systematic 'Ce Mg Ga'
_space_group_IT_number 189
_symmetry_space_group_name_Hall 'P -6 -2'
_symmetry_space_group_name_H-M 'P -6 2 m'
_cell_angle_alpha 90
_cell_angle_beta 90
_cell_angle_gamma 120
_cell_formula_units_Z 3
_cell_length_a 7.527
_cell_length_b 7.527
_cell_length_c 4.548
_cell_volume 223.149
_citation_journal_id_ASTM CMATEX
_cod_data_source_file Kraft_CMATEX_2003_1015.cif
_cod_data_source_block Ce1Ga1Mg1
_cod_original_formula_sum 'Ce1 Ga1 Mg1'
_cod_database_code 4002634

loop_
_symmetry_equiv_pos_as_xyz
x,y,z
-x+y,-x,-z
-y,x-y,z
x,y,-z
-x+y,-x,z
-y,x-y,-z
y,x,z
x-y,-y,-z
-x,-x+y,z
y,x,-z
x-y,-y,z
-x,-x+y,-z

loop_
_atom_site_label
_atom_site_type_symbol
_atom_site_fract_x
_atom_site_fract_y
_atom_site_fract_z
_atom_site_occupancy
_atom_site_U_iso_or_equiv
Ga2 Ga 0 1 1 1 0.0
Ga1 Ga 0.3333 0.6667 0.5 1 0.0
Mg1 Mg 0.7572 1 0.5 1 0.0
Ce1 Ce 0.4224 1 1 1 0.0
